data_7044883
loop_
_publ_author_name
'Ji, Wen-Juan'
'Hao, Rui-Qing'
'Pei, Wei-Wei'
'Feng, Lin'
'Zhai, Quan-Guo'

_publ_section_title
;
 Design of two isoreticular Cd-biphenyltetracarboxylate frameworks for dye
 adsorption, separation and photocatalytic degradation.
;
_journal_issue 3
_journal_name_full 'Dalton transactions (Cambridge, England : 2003)'
_journal_page_first 700
_journal_page_last 707
_journal_paper_doi 10.1039/c7dt04113f
_journal_volume 47
_journal_year 2018
_chemical_formula_sum 'C30 H37 Cd2 N4 O11.5'
_chemical_formula_weight 862.44
_space_group_IT_number 14
_space_group_name_Hall '-P 2yn'
_space_group_name_H-M_alt 'P 1 21/n 1'
_symmetry_cell_setting monoclinic
_symmetry_space_group_name_Hall '-P 2yn'
_symmetry_space_group_name_H-M 'P 1 21/n 1'
_atom_sites_solution_hydrogens geom
_atom_sites_solution_primary direct
_atom_sites_solution_secondary difmap
_audit_creation_method SHELXL-97
_audit_update_record
;
2017-10-21 deposited with the CCDC.
2017-11-27 downloaded from the CCDC.
;
_cell_angle_alpha 90.00
_cell_angle_beta 92.701(2)
_cell_angle_gamma 90.00
_cell_formula_units_Z 4
_cell_length_a 14.3482(17)
_cell_length_b 13.7645(16)
_cell_length_c 18.792(2)
_cell_measurement_reflns_used 9314
_cell_measurement_temperature 273(2)
_cell_measurement_theta_max 28.30
_cell_measurement_theta_min 2.54
_cell_volume 3707.2(7)
_computing_cell_refinement 'Bruker SMART'
_computing_data_collection 'Bruker SMART'
_computing_data_reduction 'Bruker SAINT'
_computing_molecular_graphics 'Bruker SHELXTL'
_computing_publication_material 'Bruker SHELXTL'
_computing_structure_refinement 'SHELXL-97 (Sheldrick, 1997)'
_computing_structure_solution 'SHELXS-97 (Sheldrick, 1990)'
_diffrn_ambient_temperature 273(2)
_diffrn_measured_fraction_theta_full 0.996
_diffrn_measured_fraction_theta_max 0.996
_diffrn_measurement_device_type 'CCD area detector'
_diffrn_measurement_method 'phi and omega scans'
_diffrn_radiation_monochromator graphite
_diffrn_radiation_source 'fine-focus sealed tube'
_diffrn_radiation_type MoK\a
_diffrn_radiation_wavelength 0.71073
_diffrn_reflns_av_R_equivalents 0.0478
_diffrn_reflns_av_sigmaI/netI 0.0275
_diffrn_reflns_limit_h_max 17
_diffrn_reflns_limit_h_min -17
_diffrn_reflns_limit_k_max 16
_diffrn_reflns_limit_k_min -16
_diffrn_reflns_limit_l_max 22
_diffrn_reflns_limit_l_min -22
_diffrn_reflns_number 42060
_diffrn_reflns_theta_full 25.02
_diffrn_reflns_theta_max 25.02
_diffrn_reflns_theta_min 2.29
_exptl_absorpt_coefficient_mu 1.206
_exptl_absorpt_correction_T_max 0.6706
_exptl_absorpt_correction_T_min 0.6376
_exptl_absorpt_correction_type multi-scan
_exptl_absorpt_process_details sadabs
_exptl_crystal_colour clourless
_exptl_crystal_density_diffrn 1.545
_exptl_crystal_density_method 'not measured'
_exptl_crystal_description block
_exptl_crystal_F_000 1732
_exptl_crystal_size_max 0.41
_exptl_crystal_size_mid 0.40
_exptl_crystal_size_min 0.36
_refine_diff_density_max 2.231
_refine_diff_density_min -1.260
_refine_diff_density_rms 0.211
_refine_ls_extinction_method none
_refine_ls_goodness_of_fit_ref 1.106
_refine_ls_hydrogen_treatment mixed
_refine_ls_matrix_type full
_refine_ls_number_parameters 563
_refine_ls_number_reflns 6510
_refine_ls_number_restraints 0
_refine_ls_restrained_S_all 1.106
_refine_ls_R_factor_all 0.0586
_refine_ls_R_factor_gt 0.0515
_refine_ls_shift/su_max 0.001
_refine_ls_shift/su_mean 0.000
_refine_ls_structure_factor_coef Fsqd
_refine_ls_weighting_details 'calc w=1/[\s^2^(Fo^2^)+(0.0916P)^2^+20.5631P] where P=(Fo^2^+2Fc^2^)/3'
_refine_ls_weighting_scheme calc
_refine_ls_wR_factor_gt 0.1525
_refine_ls_wR_factor_ref 0.1646
_reflns_number_gt 5833
_reflns_number_total 6510
_reflns_threshold_expression >2sigma(I)
_cod_data_source_file c7dt04113f2.cif
_cod_data_source_block 2
_cod_depositor_comments
;
The following automatic conversions were performed:

'_symmetry_cell_setting' value 'Monoclinic' changed to 'monoclinic'
according to
/home/data/users/saulius/crontab/automatic-downloads/rss-feeds/RSC/lib/dictionaries/cif_core.dic
dictionary named 'cif_core.dic' version 2.4.2 from 2011-04-26.

Automatic conversion script
Id: cif_fix_values 4973 2017-02-22 13:04:09Z antanas 

 Adding full bibliography for 7044883--7044884.cif.
;
_cod_original_cell_volume 3707.1(8)
_cod_original_sg_symbol_H-M P2(1)/n
_cod_original_formula_sum 'C30 H37 Cd2 N4 O11.50'
_cod_database_code 7044883

loop_
_symmetry_equiv_pos_as_xyz
'x, y, z'
'-x+1/2, y+1/2, -z+1/2'
'-x, -y, -z'
'x-1/2, -y-1/2, z-1/2'

loop_
_atom_site_label
_atom_site_type_symbol
_atom_site_fract_x
_atom_site_fract_y
_atom_site_fract_z
_atom_site_U_iso_or_equiv
_atom_site_adp_type
_atom_site_occupancy
_atom_site_symmetry_multiplicity
_atom_site_calc_flag
_atom_site_refinement_flags
_atom_site_disorder_assembly
_atom_site_disorder_group
Cd1 Cd 0.49795(3) 0.04155(3) 0.22790(2) 0.02429(16) Uani 1 1 d . . .
Cd2 Cd 0.57428(3) 0.20061(3) 0.37077(2) 0.02886(16) Uani 1 1 d . . .
N1 N 0.5128(12) 0.2471(12) 0.5835(7) 0.140(5) Uani 1 1 d . . .
N2 N 0.8146(13) 0.3354(17) 0.4962(10) 0.085(5) Uani 0.50 1 d P A 1
N3 N 0.3919(14) 0.4668(13) 0.3316(12) 0.086(5) Uani 0.50 1 d P B 1
N4 N 0.8108(14) 0.2501(18) 0.5071(11) 0.091(6) Uani 0.50 1 d P C 2
N5 N 0.7960(13) 0.3917(17) 0.4382(10) 0.089(5) Uani 0.50 1 d P C 2
N6 N 0.4449(15) 0.5023(15) 0.2001(13) 0.097(6) Uani 0.50 1 d P D 2
N7 N 0.5916(14) 0.5864(14) 0.2122(12) 0.091(5) Uani 0.50 1 d P D 2
O1 O 0.4482(3) -0.0666(4) 0.1409(2) 0.0453(11) Uani 1 1 d . . .
O2 O 0.3899(4) -0.0861(4) 0.2460(3) 0.0538(14) Uani 1 1 d . . .
O3 O 0.4424(3) 0.1219(3) 0.3236(2) 0.0308(9) Uani 1 1 d . . .
O4 O 0.3563(3) 0.1521(4) 0.2258(2) 0.0455(11) Uani 1 1 d . . .
O5 O 0.5742(3) 0.1451(4) 0.1658(2) 0.0451(11) Uani 1 1 d . . .
O6 O 0.6246(4) 0.2310(4) 0.2603(2) 0.0519(13) Uani 1 1 d . . .
O7 O 0.6236(4) -0.0252(4) 0.2803(2) 0.0460(12) Uani 1 1 d . . .
O8 O 0.6374(4) 0.0529(3) 0.3839(2) 0.0485(13) Uani 1 1 d . . .
O9 O 0.5120(5) 0.1743(5) 0.4790(3) 0.0649(15) Uani 1 1 d . . .
O10 O 0.6956(5) 0.2704(6) 0.4310(4) 0.091(2) Uani 1 1 d . . .
O11 O 0.4960(5) 0.3457(4) 0.3709(4) 0.0767(19) Uani 1 1 d . . .
H11B H 0.4705 0.3544 0.3296 0.092 Uiso 0.50 1 d PR E 2
H11C H 0.5357 0.3909 0.3782 0.092 Uiso 0.50 1 d PR E 2
O12 O 0.5370(11) 0.5012(10) 0.3049(9) 0.088(4) Uani 0.50 1 d P D 2
C1 C 0.3947(5) -0.1096(5) 0.1818(3) 0.0367(14) Uani 1 1 d . . .
C2 C 0.3692(4) 0.1570(4) 0.2911(3) 0.0318(12) Uani 1 1 d . . .
C3 C 0.3305(4) -0.1865(4) 0.1519(3) 0.0337(13) Uani 1 1 d . . .
C4 C 0.2668(4) -0.2308(4) 0.1948(3) 0.0328(12) Uani 1 1 d . . .
H4 H 0.2673 -0.2172 0.2433 0.039 Uiso 1 1 calc R . .
C5 C 0.2025(4) -0.2954(4) 0.1645(3) 0.0309(12) Uani 1 1 d . . .
C6 C 0.2034(4) -0.3178(5) 0.0923(3) 0.0333(13) Uani 1 1 d . . .
H6 H 0.1587 -0.3597 0.0722 0.040 Uiso 1 1 calc R . .
C7 C 0.2707(4) -0.2779(5) 0.0499(3) 0.0327(13) Uani 1 1 d . . .
C8 C 0.3330(5) -0.2121(5) 0.0804(3) 0.0356(14) Uani 1 1 d . . .
H8 H 0.3777 -0.1842 0.0525 0.043 Uiso 1 1 calc R . .
C9 C 0.6208(4) 0.2114(5) 0.1955(3) 0.0354(14) Uani 1 1 d . . .
C10 C 0.6544(4) -0.0147(5) 0.3432(3) 0.0347(13) Uani 1 1 d . . .
C11 C 0.3228(4) -0.2735(4) -0.1472(3) 0.0305(12) Uani 1 1 d . . .
C12 C 0.2679(4) -0.3481(4) -0.1736(3) 0.0333(13) Uani 1 1 d . . .
H12 H 0.2649 -0.3613 -0.2222 0.040 Uiso 1 1 calc R . .
C13 C 0.2168(4) -0.4041(4) -0.1276(3) 0.0332(13) Uani 1 1 d . . .
C14 C 0.2204(4) -0.3834(4) -0.0551(3) 0.0333(13) Uani 1 1 d . . .
H14 H 0.1876 -0.4225 -0.0246 0.040 Uiso 1 1 calc R . .
C15 C 0.2725(4) -0.3049(4) -0.0271(3) 0.0321(13) Uani 1 1 d . . .
C16 C 0.3235(4) -0.2513(4) -0.0748(3) 0.0335(13) Uani 1 1 d . . .
H16 H 0.3591 -0.1990 -0.0577 0.040 Uiso 1 1 calc R . .
C17 C 0.5342(10) 0.1719(11) 0.5374(7) 0.104(4) Uani 1 1 d . . .
C18 C 0.5820(11) 0.0662(11) 0.5862(8) 0.113(5) Uani 1 1 d . . .
H18A H 0.5519 0.0082 0.5683 0.169 Uiso 1 1 calc R . .
H18B H 0.5711 0.0732 0.6360 0.169 Uiso 1 1 calc R . .
H18C H 0.6478 0.0619 0.5798 0.169 Uiso 1 1 calc R . .
C19 C 0.4531(10) 0.3351(8) 0.5427(7) 0.099(4) Uani 1 1 d . . .
H19A H 0.4955 0.3815 0.5240 0.148 Uiso 1 1 calc R . .
H19B H 0.4143 0.3667 0.5759 0.148 Uiso 1 1 calc R . .
H19C H 0.4146 0.3083 0.5043 0.148 Uiso 1 1 calc R . .
C20 C 0.5108(15) 0.2558(14) 0.6620(8) 0.155(8) Uani 1 1 d . . .
H20A H 0.4971 0.1935 0.6821 0.232 Uiso 1 1 calc R . .
H20B H 0.4634 0.3015 0.6740 0.232 Uiso 1 1 calc R . .
H20C H 0.5704 0.2780 0.6808 0.232 Uiso 1 1 calc R . .
C21 C 0.77(3) 0.30(4) 0.436(14) 0.08(3) Uani 0.50 1 d P A 1
C22 C 0.8250(18) 0.305(2) 0.3686(13) 0.094(7) Uani 0.50 1 d P A 1
H22A H 0.7891 0.2703 0.3324 0.141 Uiso 0.50 1 calc PR A 1
H22B H 0.8848 0.2744 0.3762 0.141 Uiso 0.50 1 calc PR A 1
H22C H 0.8334 0.3709 0.3538 0.141 Uiso 0.50 1 calc PR A 1
C23 C 0.910(4) 0.377(5) 0.502(3) 0.099(14) Uani 0.50 1 d P A 1
H23A H 0.9452 0.3535 0.4635 0.149 Uiso 0.50 1 calc PR A 1
H23B H 0.9398 0.3580 0.5466 0.149 Uiso 0.50 1 calc PR A 1
H23C H 0.9060 0.4466 0.4997 0.149 Uiso 0.50 1 calc PR A 1
C24 C 0.7673(19) 0.334(2) 0.5642(13) 0.101(8) Uani 0.50 1 d P A 1
H24A H 0.7017 0.3449 0.5552 0.151 Uiso 0.50 1 calc PR A 1
H24B H 0.7927 0.3843 0.5948 0.151 Uiso 0.50 1 calc PR A 1
H24C H 0.7768 0.2721 0.5868 0.151 Uiso 0.50 1 calc PR A 1
C25 C 0.4501(14) 0.4006(13) 0.3170(11) 0.069(5) Uani 0.50 1 d P B 1
C26 C 0.4575(18) 0.3820(17) 0.2335(13) 0.086(6) Uani 0.50 1 d P B 1
H26A H 0.3966 0.3867 0.2103 0.129 Uiso 0.50 1 calc PR B 1
H26B H 0.4826 0.3184 0.2260 0.129 Uiso 0.50 1 calc PR B 1
H26C H 0.4978 0.4299 0.2141 0.129 Uiso 0.50 1 calc PR B 1
C27 C 0.374(2) 0.4784(19) 0.4070(16) 0.103(8) Uani 0.50 1 d P B 1
H27A H 0.3082 0.4693 0.4136 0.154 Uiso 0.50 1 calc PR B 1
H27B H 0.3917 0.5424 0.4224 0.154 Uiso 0.50 1 calc PR B 1
H27C H 0.4087 0.4310 0.4345 0.154 Uiso 0.50 1 calc PR B 1
C28 C 0.3381(18) 0.5281(18) 0.2820(16) 0.098(8) Uani 0.50 1 d P B 1
H28A H 0.3763 0.5810 0.2671 0.148 Uiso 0.50 1 calc PR B 1
H28B H 0.2848 0.5534 0.3049 0.148 Uiso 0.50 1 calc PR B 1
H28C H 0.3176 0.4906 0.2411 0.148 Uiso 0.50 1 calc PR B 1
C29 C 0.77(3) 0.30(4) 0.451(14) 0.08(3) Uani 0.50 1 d P C 2
C30 C 0.8826(18) 0.294(2) 0.5519(14) 0.096(8) Uani 0.50 1 d P C 2
H30A H 0.8541 0.3216 0.5930 0.115 Uiso 0.50 1 calc PR C 2
H30B H 0.9250 0.2431 0.5690 0.115 Uiso 0.50 1 calc PR C 2
C31 C 0.931(4) 0.362(5) 0.522(3) 0.095(12) Uani 0.50 1 d P C 2
H31A H 0.9721 0.3314 0.4883 0.114 Uiso 0.50 1 calc PR C 2
H31B H 0.9705 0.3938 0.5580 0.114 Uiso 0.50 1 calc PR C 2
C32 C 0.8702(19) 0.440(2) 0.4812(15) 0.090(7) Uani 0.50 1 d P C 2
H32A H 0.8431 0.4831 0.5152 0.109 Uiso 0.50 1 calc PR C 2
H32B H 0.9087 0.4778 0.4507 0.109 Uiso 0.50 1 calc PR C 2
C33 C 0.7728(19) 0.160(2) 0.5280(15) 0.110(9) Uani 0.50 1 d P C 2
H33A H 0.7227 0.1417 0.4950 0.165 Uiso 0.50 1 calc PR C 2
H33B H 0.7495 0.1659 0.5749 0.165 Uiso 0.50 1 calc PR C 2
H33C H 0.8205 0.1108 0.5284 0.165 Uiso 0.50 1 calc PR C 2
C34 C 0.748(2) 0.451(2) 0.3856(14) 0.104(8) Uani 0.50 1 d P C 2
H34A H 0.7074 0.4106 0.3563 0.157 Uiso 0.50 1 calc PR C 2
H34B H 0.7930 0.4814 0.3566 0.157 Uiso 0.50 1 calc PR C 2
H34C H 0.7126 0.4993 0.4087 0.157 Uiso 0.50 1 calc PR C 2
C35 C 0.5254(18) 0.5258(16) 0.2416(15) 0.087(7) Uani 0.50 1 d P D 2
C36 C 0.434(2) 0.524(2) 0.1270(17) 0.110(9) Uani 0.50 1 d P D 2
H36A H 0.3829 0.5697 0.1212 0.132 Uiso 0.50 1 calc PR D 2
H36B H 0.4150 0.4649 0.1027 0.132 Uiso 0.50 1 calc PR D 2
C37 C 0.515(2) 0.566(2) 0.0874(16) 0.107(8) Uani 0.50 1 d P D 2
H37A H 0.4923 0.6102 0.0504 0.128 Uiso 0.50 1 calc PR D 2
H37B H 0.5496 0.5142 0.0653 0.128 Uiso 0.50 1 calc PR D 2
C38 C 0.579(2) 0.620(2) 0.1417(16) 0.108(8) Uani 0.50 1 d P D 2
H38A H 0.6407 0.6237 0.1222 0.130 Uiso 0.50 1 calc PR D 2
H38B H 0.5564 0.6866 0.1441 0.130 Uiso 0.50 1 calc PR D 2
C39 C 0.377(2) 0.445(2) 0.2321(18) 0.113(9) Uani 0.50 1 d P D 2
H39A H 0.3796 0.4567 0.2826 0.170 Uiso 0.50 1 calc PR D 2
H39B H 0.3886 0.3778 0.2231 0.170 Uiso 0.50 1 calc PR D 2
H39C H 0.3161 0.4625 0.2125 0.170 Uiso 0.50 1 calc PR D 2
C40 C 0.6598(17) 0.6119(19) 0.2655(16) 0.105(9) Uani 0.50 1 d P D 2
H40A H 0.7184 0.5832 0.2546 0.158 Uiso 0.50 1 calc PR D 2
H40B H 0.6412 0.5885 0.3108 0.158 Uiso 0.50 1 calc PR D 2
H40C H 0.6662 0.6813 0.2672 0.158 Uiso 0.50 1 calc PR D 2

loop_
_atom_site_aniso_label
_atom_site_aniso_U_11
_atom_site_aniso_U_22
_atom_site_aniso_U_33
_atom_site_aniso_U_23
_atom_site_aniso_U_13
_atom_site_aniso_U_12
Cd1 0.0261(2) 0.0219(2) 0.0250(2) -0.00179(14) 0.00202(16) -0.00406(14)
Cd2 0.0342(3) 0.0262(3) 0.0261(2) -0.00124(15) -0.00054(17) 0.00136(16)
N1 0.173(13) 0.138(12) 0.110(9) -0.016(9) 0.009(9) 0.008(10)
N2 0.073(11) 0.107(16) 0.073(11) -0.009(11) -0.025(9) -0.023(11)
N3 0.080(12) 0.057(10) 0.119(16) 0.013(10) -0.006(11) 0.002(9)
N4 0.080(12) 0.107(16) 0.083(12) 0.001(12) -0.028(10) -0.015(12)
N5 0.075(11) 0.107(16) 0.082(12) -0.005(11) -0.023(9) -0.019(11)
N6 0.092(14) 0.079(13) 0.118(17) 0.011(12) -0.016(12) -0.017(11)
N7 0.088(13) 0.071(11) 0.113(16) 0.011(11) -0.001(11) -0.008(10)
O1 0.053(3) 0.044(3) 0.039(2) -0.010(2) 0.005(2) -0.025(2)
O2 0.067(3) 0.055(3) 0.039(3) -0.012(2) 0.007(2) -0.033(3)
O3 0.030(2) 0.030(2) 0.033(2) -0.0027(16) 0.0015(16) 0.0053(17)
O4 0.048(3) 0.060(3) 0.028(2) -0.004(2) 0.0003(19) 0.016(2)
O5 0.054(3) 0.044(3) 0.037(2) 0.004(2) 0.006(2) -0.025(2)
O6 0.067(3) 0.056(3) 0.033(2) 0.003(2) 0.010(2) -0.023(3)
O7 0.051(3) 0.052(3) 0.035(2) 0.004(2) -0.005(2) 0.022(2)
O8 0.067(3) 0.042(3) 0.036(2) 0.004(2) 0.000(2) 0.030(2)
O9 0.079(4) 0.080(4) 0.037(3) 0.001(3) 0.010(3) 0.005(3)
O10 0.080(5) 0.093(5) 0.096(5) 0.002(4) -0.035(4) -0.027(4)
O11 0.077(4) 0.047(3) 0.106(5) -0.007(3) 0.001(4) 0.015(3)
O12 0.099(11) 0.057(8) 0.105(12) 0.012(8) -0.012(9) -0.006(8)
C1 0.043(4) 0.033(3) 0.034(3) -0.008(3) 0.001(3) -0.013(3)
C2 0.034(3) 0.027(3) 0.034(3) 0.002(2) 0.003(2) 0.004(2)
C3 0.038(3) 0.033(3) 0.030(3) -0.003(2) 0.000(2) -0.012(3)
C4 0.036(3) 0.032(3) 0.030(3) -0.004(2) 0.001(2) -0.008(3)
C5 0.032(3) 0.032(3) 0.029(3) -0.001(2) 0.001(2) -0.008(2)
C6 0.035(3) 0.035(3) 0.030(3) -0.002(2) 0.000(2) -0.012(3)
C7 0.036(3) 0.034(3) 0.028(3) -0.003(2) 0.005(2) -0.012(3)
C8 0.041(3) 0.036(3) 0.030(3) -0.003(2) 0.007(3) -0.016(3)
C9 0.036(3) 0.038(3) 0.033(3) 0.005(3) 0.001(2) -0.010(3)
C10 0.036(3) 0.035(3) 0.034(3) 0.007(3) 0.002(2) 0.014(3)
C11 0.034(3) 0.031(3) 0.026(3) 0.002(2) 0.000(2) -0.010(2)
C12 0.042(3) 0.034(3) 0.024(3) -0.002(2) 0.003(2) -0.012(3)
C13 0.035(3) 0.033(3) 0.032(3) -0.006(2) 0.003(2) -0.013(3)
C14 0.038(3) 0.033(3) 0.029(3) -0.002(2) 0.006(2) -0.015(3)
C15 0.036(3) 0.035(3) 0.026(3) -0.002(2) 0.002(2) -0.012(3)
C16 0.039(3) 0.032(3) 0.030(3) -0.002(2) 0.003(2) -0.015(3)
C17 0.115(10) 0.111(10) 0.087(9) -0.010(8) 0.010(7) -0.006(8)
C18 0.117(11) 0.110(10) 0.113(10) -0.031(8) 0.014(8) 0.022(9)
C19 0.129(11) 0.062(6) 0.105(9) -0.024(6) 0.007(8) 0.018(7)
C20 0.24(2) 0.142(14) 0.080(9) 0.005(10) -0.028(11) -0.051(15)
C21 0.07(6) 0.09(4) 0.07(9) -0.01(7) -0.02(6) -0.02(4)
C22 0.088(16) 0.12(2) 0.075(15) -0.010(13) -0.013(12) -0.018(14)
C23 0.08(3) 0.13(3) 0.08(3) 0.00(3) -0.047(18) -0.02(2)
C24 0.097(17) 0.13(2) 0.075(14) -0.009(14) -0.008(12) -0.022(16)
C25 0.070(12) 0.048(9) 0.088(13) 0.016(9) -0.012(10) -0.001(9)
C26 0.091(16) 0.069(13) 0.099(16) 0.013(11) 0.001(12) 0.001(12)
C27 0.103(19) 0.080(16) 0.13(2) 0.004(15) 0.005(16) 0.013(14)
C28 0.088(16) 0.074(14) 0.13(2) 0.026(14) -0.022(15) 0.011(12)
C29 0.07(6) 0.09(4) 0.07(8) -0.01(7) -0.02(6) -0.02(4)
C30 0.086(16) 0.11(2) 0.086(16) 0.001(14) -0.029(13) -0.014(15)
C31 0.08(3) 0.11(3) 0.08(3) -0.01(2) -0.03(2) -0.02(2)
C32 0.082(16) 0.104(19) 0.082(16) -0.006(14) -0.023(13) -0.026(15)
C33 0.099(19) 0.12(2) 0.107(19) 0.010(17) -0.017(15) -0.019(17)
C34 0.103(19) 0.12(2) 0.088(17) 0.008(14) -0.025(14) -0.012(16)
C35 0.089(15) 0.057(12) 0.113(19) 0.005(12) -0.015(14) -0.001(11)
C36 0.11(2) 0.092(18) 0.13(2) 0.012(16) -0.024(18) -0.004(15)
C37 0.105(19) 0.089(17) 0.12(2) 0.014(16) -0.020(16) -0.010(15)
C38 0.11(2) 0.089(18) 0.13(2) 0.006(16) -0.007(17) -0.013(15)
C39 0.11(2) 0.091(19) 0.14(3) 0.023(17) -0.002(18) -0.018(17)
C40 0.079(15) 0.084(16) 0.15(2) -0.039(16) -0.036(15) -0.004(12)

loop_
_atom_type_symbol
_atom_type_description
_atom_type_scat_dispersion_real
_atom_type_scat_dispersion_imag
_atom_type_scat_source
C C 0.0033 0.0016 'International Tables Vol C Tables 4.2.6.8 and 6.1.1.4'
H H 0.0000 0.0000 'International Tables Vol C Tables 4.2.6.8 and 6.1.1.4'
N N 0.0061 0.0033 'International Tables Vol C Tables 4.2.6.8 and 6.1.1.4'
O O 0.0106 0.0060 'International Tables Vol C Tables 4.2.6.8 and 6.1.1.4'
Cd Cd -0.8075 1.2024 'International Tables Vol C Tables 4.2.6.8 and 6.1.1.4'

loop_
_geom_angle_atom_site_label_1
_geom_angle_atom_site_label_2
_geom_angle_atom_site_label_3
_geom_angle
_geom_angle_site_symmetry_3
O5 Cd1 O7 95.2(2) .
O5 Cd1 O3 107.96(17) .
O7 Cd1 O3 99.09(15) .
O5 Cd1 O1 100.96(17) .
O7 Cd1 O1 105.48(19) .
O3 Cd1 O1 139.83(16) .
O5 Cd1 O2 155.59(17) .
O7 Cd1 O2 98.8(2) .
O3 Cd1 O2 89.47(16) .
O1 Cd1 O2 56.02(16) .
O5 Cd1 O4 91.20(19) .
O7 Cd1 O4 153.02(16) .
O3 Cd1 O4 54.10(14) .
O1 Cd1 O4 98.93(18) .
O2 Cd1 O4 85.3(2) .
O8 Cd2 O10 91.9(3) .
O8 Cd2 O6 97.1(2) .
O10 Cd2 O6 96.3(3) .
O8 Cd2 O9 86.1(2) .
O10 Cd2 O9 86.9(3) .
O6 Cd2 O9 175.4(2) .
O8 Cd2 O11 171.5(2) .
O10 Cd2 O11 89.7(3) .
O6 Cd2 O11 91.0(2) .
O9 Cd2 O11 85.7(3) .
O8 Cd2 O3 86.37(18) .
O10 Cd2 O3 172.2(2) .
O6 Cd2 O3 91.45(16) .
O9 Cd2 O3 85.4(2) .
O11 Cd2 O3 90.9(2) .
C17 N1 C20 134.0(16) .
C17 N1 C19 112.4(12) .
C20 N1 C19 111.6(13) .
C24 N2 C23 114(3) .
C25 N3 C28 128(2) .
C25 N3 C27 116(2) .
C28 N3 C27 116(2) .
C29 N4 C33 118(10) .
C29 N4 C30 122(10) .
C33 N4 C30 119(2) .
C29 N5 C34 120(10) .
C29 N5 C32 123(10) .
C34 N5 C32 116(2) .
C35 N6 C36 123(2) .
C35 N6 C39 117(2) .
C36 N6 C39 119(2) .
C35 N7 C38 121(2) .
C35 N7 C40 109(2) .
C38 N7 C40 130(2) .
C1 O1 Cd1 92.8(4) .
C1 O2 Cd1 89.2(4) .
C2 O3 Cd1 96.7(3) .
C2 O3 Cd2 129.8(4) .
Cd1 O3 Cd2 102.62(15) .
C2 O4 Cd1 86.3(4) .
C9 O5 Cd1 120.9(4) .
C9 O6 Cd2 148.5(4) .
C10 O7 Cd1 128.1(4) .
C10 O8 Cd2 135.0(4) .
C17 O9 Cd2 139.9(9) .
C29 O10 C21 14(10) .
C29 O10 Cd2 167(10) .
C21 O10 Cd2 154(10) .
C25 O11 Cd2 133.0(10) .
C25 O11 H11B 25.6 .
Cd2 O11 H11B 108.2 .
C25 O11 H11C 90.6 .
Cd2 O11 H11C 108.2 .
H11B O11 H11C 107.4 .
O2 C1 O1 121.9(6) .
O2 C1 C3 118.9(6) .
O1 C1 C3 119.1(5) .
O4 C2 O3 122.2(5) .
O4 C2 C5 120.0(5) 2
O3 C2 C5 117.8(5) 2
C4 C3 C8 119.8(5) .
C4 C3 C1 120.3(5) .
C8 C3 C1 119.9(5) .
C5 C4 C3 119.2(5) .
C5 C4 H4 120.4 .
C3 C4 H4 120.4 .
C4 C5 C6 120.4(5) .
C4 C5 C2 120.8(5) 2_545
C6 C5 C2 118.8(5) 2_545
C5 C6 C7 120.6(5) .
C5 C6 H6 119.7 .
C7 C6 H6 119.7 .
C8 C7 C6 118.4(5) .
C8 C7 C15 121.6(5) .
C6 C7 C15 120.0(5) .
C7 C8 C3 121.4(5) .
C7 C8 H8 119.3 .
C3 C8 H8 119.3 .
O6 C9 O5 126.4(6) .
O6 C9 C11 117.7(5) 3_655
O5 C9 C11 115.9(5) 3_655
O8 C10 O7 127.0(6) .
O8 C10 C13 117.4(5) 4_656
O7 C10 C13 115.6(5) 4_656
C12 C11 C16 119.6(5) .
C12 C11 C9 121.4(5) 3_655
C16 C11 C9 118.9(5) 3_655
C11 C12 C13 120.0(5) .
C11 C12 H12 120.0 .
C13 C12 H12 120.0 .
C14 C13 C12 119.9(5) .
C14 C13 C10 119.9(5) 4
C12 C13 C10 120.1(5) 4
C13 C14 C15 121.4(5) .
C13 C14 H14 119.3 .
C15 C14 H14 119.3 .
C16 C15 C14 116.9(5) .
C16 C15 C7 121.6(5) .
C14 C15 C7 121.4(5) .
C11 C16 C15 122.1(5) .
C11 C16 H16 119.0 .
C15 C16 H16 119.0 .
O9 C17 N1 121.5(15) .
O9 C17 C18 126.2(13) .
N1 C17 C18 111.5(12) .
C17 C18 H18A 109.5 .
C17 C18 H18B 109.5 .
H18A C18 H18B 109.5 .
C17 C18 H18C 109.5 .
H18A C18 H18C 109.5 .
H18B C18 H18C 109.5 .
N1 C19 H19A 109.5 .
N1 C19 H19B 109.5 .
H19A C19 H19B 109.5 .
N1 C19 H19C 109.5 .
H19A C19 H19C 109.5 .
H19B C19 H19C 109.5 .
N1 C20 H20A 109.5 .
N1 C20 H20B 109.5 .
H20A C20 H20B 109.5 .
N1 C20 H20C 109.5 .
H20A C20 H20C 109.5 .
H20B C20 H20C 109.5 .
N3 C25 O11 121(2) .
N3 C25 C26 113.6(18) .
O11 C25 C26 124.9(17) .
N3 C25 H11B 143.6 .
O11 C25 H11B 30.0 .
C26 C25 H11B 97.7 .
C31 C30 N4 115(3) .
C31 C30 H30A 108.4 .
N4 C30 H30A 108.4 .
C31 C30 H30B 108.4 .
N4 C30 H30B 108.4 .
H30A C30 H30B 107.5 .
C30 C31 C32 114(5) .
C30 C31 H31A 108.8 .
C32 C31 H31A 108.8 .
C30 C31 H31B 108.8 .
C32 C31 H31B 108.8 .
H31A C31 H31B 107.7 .
N5 C32 C31 110(3) .
N5 C32 H32A 109.7 .
C31 C32 H32A 109.7 .
N5 C32 H32B 109.7 .
C31 C32 H32B 109.7 .
H32A C32 H32B 108.2 .
N4 C33 H33A 109.5 .
N4 C33 H33B 109.5 .
H33A C33 H33B 109.5 .
N4 C33 H33C 109.5 .
H33A C33 H33C 109.5 .
H33B C33 H33C 109.5 .
N5 C34 H34A 109.5 .
N5 C34 H34B 109.5 .
H34A C34 H34B 109.5 .
N5 C34 H34C 109.5 .
H34A C34 H34C 109.5 .
H34B C34 H34C 109.5 .
O12 C35 N7 119(2) .
O12 C35 N6 123(2) .
N7 C35 N6 118(2) .
N6 C36 C37 121(2) .
N6 C36 H36A 107.2 .
C37 C36 H36A 107.2 .
N6 C36 H36B 107.2 .
C37 C36 H36B 107.2 .
H36A C36 H36B 106.8 .
C36 C37 C38 108(3) .
C36 C37 H37A 110.2 .
C38 C37 H37A 110.2 .
C36 C37 H37B 110.2 .
C38 C37 H37B 110.2 .
H37A C37 H37B 108.5 .
N7 C38 C37 121(2) .
N7 C38 H38A 107.2 .
C37 C38 H38A 107.2 .
N7 C38 H38B 107.2 .
C37 C38 H38B 107.2 .
H38A C38 H38B 106.8 .
N6 C39 H39A 109.5 .
N6 C39 H39B 109.5 .
H39A C39 H39B 109.5 .
N6 C39 H39C 109.5 .
H39A C39 H39C 109.5 .
H39B C39 H39C 109.5 .
N7 C40 H40A 109.5 .
N7 C40 H40B 109.5 .
H40A C40 H40B 109.5 .
N7 C40 H40C 109.5 .
H40A C40 H40C 109.5 .
H40B C40 H40C 109.5 .

loop_
_geom_bond_atom_site_label_1
_geom_bond_atom_site_label_2
_geom_bond_distance
_geom_bond_site_symmetry_2
Cd1 O5 2.171(4) .
Cd1 O7 2.213(4) .
Cd1 O3 2.286(4) .
Cd1 O1 2.300(4) .
Cd1 O2 2.379(5) .
Cd1 O4 2.538(5) .
Cd2 O8 2.235(4) .
Cd2 O10 2.247(7) .
Cd2 O6 2.270(5) .
Cd2 O9 2.290(5) .
Cd2 O11 2.292(6) .
Cd2 O3 2.320(4) .
N1 C17 1.393(19) .
N1 C20 1.482(19) .
N1 C19 1.653(19) .
N2 C21 1.3(4) .
N2 C24 1.47(3) .
N2 C23 1.48(6) .
N3 C25 1.27(3) .
N3 C28 1.45(3) .
N3 C27 1.46(3) .
N4 C29 1.4(4) .
N4 C33 1.42(3) .
N4 C30 1.43(3) .
N5 C29 1.4(4) .
N5 C34 1.43(3) .
N5 C32 1.46(3) .
N6 C35 1.40(3) .
N6 C36 1.41(3) .
N6 C39 1.41(3) .
N7 C35 1.40(3) .
N7 C38 1.41(3) .
N7 C40 1.41(3) .
O1 C1 1.259(8) .
O2 C1 1.256(8) .
O3 C2 1.285(7) .
O4 C2 1.234(7) .
O5 C9 1.247(8) .
O6 C9 1.246(8) .
O7 C10 1.250(8) .
O8 C10 1.237(8) .
O9 C17 1.129(14) .
O10 C29 1.1(4) .
O10 C21 1.2(4) .
O11 C25 1.403(19) .
O11 H11B 0.8500 .
O11 H11C 0.8501 .
O12 C35 1.24(3) .
C1 C3 1.495(8) .
C2 C5 1.505(8) 2
C3 C4 1.387(8) .
C3 C8 1.392(9) .
C4 C5 1.384(8) .
C4 H4 0.9300 .
C5 C6 1.392(8) .
C5 C2 1.505(8) 2_545
C6 C7 1.392(8) .
C6 H6 0.9300 .
C7 C8 1.378(8) .
C7 C15 1.496(8) .
C8 H8 0.9300 .
C9 C11 1.509(8) 3_655
C10 C13 1.519(8) 4_656
C11 C12 1.374(8) .
C11 C16 1.394(8) .
C11 C9 1.509(8) 3_655
C12 C13 1.391(8) .
C12 H12 0.9300 .
C13 C14 1.390(8) .
C13 C10 1.519(8) 4
C14 C15 1.403(8) .
C14 H14 0.9300 .
C15 C16 1.395(8) .
C16 H16 0.9300 .
C17 C18 1.83(2) .
C18 H18A 0.9600 .
C18 H18B 0.9600 .
C18 H18C 0.9600 .
C19 H19A 0.9600 .
C19 H19B 0.9600 .
C19 H19C 0.9600 .
C20 H20A 0.9600 .
C20 H20B 0.9600 .
C20 H20C 0.9600 .
C21 C22 1.5(3) .
C22 H22A 0.9600 .
C22 H22B 0.9600 .
C22 H22C 0.9600 .
C23 H23A 0.9600 .
C23 H23B 0.9600 .
C23 H23C 0.9600 .
C24 H24A 0.9600 .
C24 H24B 0.9600 .
C24 H24C 0.9600 .
C25 C26 1.60(3) .
C25 H11B 0.7349 .
C26 H26A 0.9600 .
C26 H26B 0.9600 .
C26 H26C 0.9600 .
C27 H27A 0.9600 .
C27 H27B 0.9600 .
C27 H27C 0.9600 .
C28 H28A 0.9600 .
C28 H28B 0.9600 .
C28 H28C 0.9600 .
C30 C31 1.31(8) .
C30 H30A 0.9700 .
C30 H30B 0.9700 .
C31 C32 1.56(5) .
C31 H31A 0.9700 .
C31 H31B 0.9700 .
C32 H32A 0.9700 .
C32 H32B 0.9700 .
C33 H33A 0.9600 .
C33 H33B 0.9600 .
C33 H33C 0.9600 .
C34 H34A 0.9600 .
C34 H34B 0.9600 .
C34 H34C 0.9600 .
C36 C37 1.52(4) .
C36 H36A 0.9700 .
C36 H36B 0.9700 .
C37 C38 1.53(4) .
C37 H37A 0.9700 .
C37 H37B 0.9700 .
C38 H38A 0.9700 .
C38 H38B 0.9700 .
C39 H39A 0.9600 .
C39 H39B 0.9600 .
C39 H39C 0.9600 .
C40 H40A 0.9600 .
C40 H40B 0.9600 .
C40 H40C 0.9600 .

loop_
_geom_torsion_atom_site_label_1
_geom_torsion_atom_site_label_2
_geom_torsion_atom_site_label_3
_geom_torsion_atom_site_label_4
_geom_torsion
_geom_torsion_site_symmetry_1
_geom_torsion_site_symmetry_4
O5 Cd1 O1 C1 -169.8(4) . .
O7 Cd1 O1 C1 91.6(4) . .
O3 Cd1 O1 C1 -34.0(5) . .
O2 Cd1 O1 C1 1.4(4) . .
O4 Cd1 O1 C1 -76.8(4) . .
O5 Cd1 O2 C1 20.2(8) . .
O7 Cd1 O2 C1 -104.2(4) . .
O3 Cd1 O2 C1 156.7(4) . .
O1 Cd1 O2 C1 -1.4(4) . .
O4 Cd1 O2 C1 102.7(4) . .
O5 Cd1 O3 C2 82.9(4) . .
O7 Cd1 O3 C2 -178.6(4) . .
O1 Cd1 O3 C2 -51.1(4) . .
O2 Cd1 O3 C2 -79.7(4) . .
O4 Cd1 O3 C2 4.8(3) . .
O5 Cd1 O3 Cd2 -50.5(2) . .
O7 Cd1 O3 Cd2 48.1(2) . .
O1 Cd1 O3 Cd2 175.6(2) . .
O2 Cd1 O3 Cd2 146.92(19) . .
O4 Cd1 O3 Cd2 -128.5(2) . .
O8 Cd2 O3 C2 -169.5(5) . .
O10 Cd2 O3 C2 113.5(18) . .
O6 Cd2 O3 C2 -72.4(5) . .
O9 Cd2 O3 C2 104.2(5) . .
O11 Cd2 O3 C2 18.6(5) . .
O8 Cd2 O3 Cd1 -59.54(18) . .
O10 Cd2 O3 Cd1 -136.6(18) . .
O6 Cd2 O3 Cd1 37.5(2) . .
O9 Cd2 O3 Cd1 -145.9(2) . .
O11 Cd2 O3 Cd1 128.5(2) . .
O5 Cd1 O4 C2 -116.5(4) . .
O7 Cd1 O4 C2 -12.4(6) . .
O3 Cd1 O4 C2 -5.0(3) . .
O1 Cd1 O4 C2 142.3(4) . .
O2 Cd1 O4 C2 87.7(4) . .
O7 Cd1 O5 C9 -65.8(5) . .
O3 Cd1 O5 C9 35.6(6) . .
O1 Cd1 O5 C9 -172.7(5) . .
O2 Cd1 O5 C9 169.3(5) . .
O4 Cd1 O5 C9 88.0(5) . .
O8 Cd2 O6 C9 67.8(10) . .
O10 Cd2 O6 C9 160.4(10) . .
O9 Cd2 O6 C9 -66(3) . .
O11 Cd2 O6 C9 -109.7(10) . .
O3 Cd2 O6 C9 -18.8(10) . .
O5 Cd1 O7 C10 105.6(6) . .
O3 Cd1 O7 C10 -3.5(6) . .
O1 Cd1 O7 C10 -151.4(6) . .
O2 Cd1 O7 C10 -94.4(6) . .
O4 Cd1 O7 C10 2.5(9) . .
O10 Cd2 O8 C10 -128.5(7) . .
O6 Cd2 O8 C10 -31.9(7) . .
O9 Cd2 O8 C10 144.8(7) . .
O11 Cd2 O8 C10 130.9(15) . .
O3 Cd2 O8 C10 59.1(7) . .
O8 Cd2 O9 C17 74.1(15) . .
O10 Cd2 O9 C17 -18.0(15) . .
O6 Cd2 O9 C17 -152(3) . .
O11 Cd2 O9 C17 -108.0(15) . .
O3 Cd2 O9 C17 160.7(15) . .
O8 Cd2 O11 C25 -129.9(17) . .
O10 Cd2 O11 C25 129.3(13) . .
O6 Cd2 O11 C25 33.0(13) . .
O9 Cd2 O11 C25 -143.8(13) . .
O3 Cd2 O11 C25 -58.5(13) . .
Cd1 O2 C1 O1 2.4(7) . .
Cd1 O2 C1 C3 -173.4(6) . .
Cd1 O1 C1 O2 -2.5(8) . .
Cd1 O1 C1 C3 173.3(6) . .
Cd1 O4 C2 O3 8.6(6) . .
Cd1 O4 C2 C5 -170.8(5) . 2
Cd1 O3 C2 O4 -9.6(7) . .
Cd2 O3 C2 O4 103.0(6) . .
Cd1 O3 C2 C5 169.9(5) . 2
Cd2 O3 C2 C5 -77.6(6) . 2
O2 C1 C3 C4 0.0(10) . .
O1 C1 C3 C4 -175.9(6) . .
O2 C1 C3 C8 178.4(7) . .
O1 C1 C3 C8 2.5(10) . .
C8 C3 C4 C5 -4.1(10) . .
C1 C3 C4 C5 174.3(6) . .
C3 C4 C5 C6 1.7(10) . .
C3 C4 C5 C2 -178.4(6) . 2_545
C4 C5 C6 C7 2.1(10) . .
C2 C5 C6 C7 -177.8(6) 2_545 .
C5 C6 C7 C8 -3.3(10) . .
C5 C6 C7 C15 178.1(6) . .
C6 C7 C8 C3 0.9(10) . .
C15 C7 C8 C3 179.4(6) . .
C4 C3 C8 C7 2.8(10) . .
C1 C3 C8 C7 -175.6(6) . .
Cd2 O6 C9 O5 -3.6(15) . .
Cd2 O6 C9 C11 176.0(7) . 3_655
Cd1 O5 C9 O6 -5.4(10) . .
Cd1 O5 C9 C11 175.0(4) . 3_655
Cd2 O8 C10 O7 -14.4(12) . .
Cd2 O8 C10 C13 167.6(5) . 4_656
Cd1 O7 C10 O8 -20.9(11) . .
Cd1 O7 C10 C13 157.1(4) . 4_656
C16 C11 C12 C13 -3.1(10) . .
C9 C11 C12 C13 180.0(6) 3_655 .
C11 C12 C13 C14 0.9(10) . .
C11 C12 C13 C10 178.7(6) . 4
C12 C13 C14 C15 2.0(10) . .
C10 C13 C14 C15 -175.8(6) 4 .
C13 C14 C15 C16 -2.6(10) . .
C13 C14 C15 C7 175.2(6) . .
C8 C7 C15 C16 -13.4(10) . .
C6 C7 C15 C16 165.1(6) . .
C8 C7 C15 C14 168.8(6) . .
C6 C7 C15 C14 -12.7(10) . .
C12 C11 C16 C15 2.4(10) . .
C9 C11 C16 C15 179.5(6) 3_655 .
C14 C15 C16 C11 0.4(10) . .
C7 C15 C16 C11 -177.4(6) . .
Cd2 O9 C17 N1 105.0(17) . .
Cd2 O9 C17 C18 -86.1(18) . .
C20 N1 C17 O9 162.4(18) . .
C19 N1 C17 O9 0(2) . .
C20 N1 C17 C18 -8(3) . .
C19 N1 C17 C18 -170.0(11) . .
Cd2 O10 C21 N2 -176(5) . .
C27 N3 C25 O11 -3(3) . .
C28 N3 C25 C26 -4(3) . .
Cd2 O11 C25 N3 162.3(13) . .
Cd2 O11 C25 C26 -12(2) . .
C33 N4 C30 C31 163(4) . .
N4 C30 C31 C32 49(6) . .
C34 N5 C32 C31 -166(4) . .
C30 C31 C32 N5 -45(6) . .
C38 N7 C35 O12 -177(2) . .
C40 N7 C35 O12 -3(3) . .
C38 N7 C35 N6 -2(4) . .
C40 N7 C35 N6 172(2) . .
C36 N6 C35 O12 -175(2) . .
C39 N6 C35 O12 -2(4) . .
C36 N6 C35 N7 10(4) . .
C39 N6 C35 N7 -177(2) . .
C35 N6 C36 C37 6(4) . .
C39 N6 C36 C37 -167(3) . .
N6 C36 C37 C38 -27(4) . .
C35 N7 C38 C37 -22(4) . .
C40 N7 C38 C37 165(3) . .
C36 C37 C38 N7 34(4) . .
